data_7158891
loop_
_publ_author_name
'Jiang, Yitian'
'Liu, Miaochang'
'Wang, Mengzhu'
'Lei, yunxiang'
'Ding, Qiuping'
'Wu, Huayue'
'Huang, Xiaobo'

_publ_section_title
;
 Unexpected synthesis, delayed emission and solid-state acidochromism of
 novel 2,7-naphthyridine derivatives obtained from
 2-(3,5-diaryl-4H-pyran-4-ylidene)malononitrile
;
_journal_name_full 'Organic &amp; Biomolecular Chemistry'
_journal_paper_doi 10.1039/D2OB01336C
_journal_year 2022
_chemical_formula_sum 'C36 H30 N2 O2'
_chemical_formula_weight 522.62
_space_group_crystal_system monoclinic
_space_group_IT_number 14
_space_group_name_Hall '-P 2yn'
_space_group_name_H-M_alt 'P 1 21/n 1'
_atom_sites_solution_hydrogens geom
_audit_creation_method SHELXL-2013
_audit_update_record
;
2022-05-19 deposited with the CCDC.	2022-09-21 downloaded from the CCDC.
;
_cell_angle_alpha 90
_cell_angle_beta 95.7400(10)
_cell_angle_gamma 90
_cell_formula_units_Z 4
_cell_length_a 13.9488(4)
_cell_length_b 11.7242(3)
_cell_length_c 17.1824(4)
_cell_measurement_reflns_used 8813
_cell_measurement_temperature 296(2)
_cell_measurement_theta_max 51.817
_cell_measurement_theta_min 4.548
_cell_volume 2795.89(13)
_computing_cell_refinement 'Bruker SAINT'
_computing_data_collection 'Bruker APEX2'
_computing_data_reduction 'Bruker SAINT'
_computing_molecular_graphics 'Bruker SHELXTL'
_computing_publication_material 'Bruker SHELXTL'
_computing_structure_refinement 'SHELXL-2013 (Sheldrick, 2013)'
_computing_structure_solution 'SHELXS-97 (Sheldrick 2008)'
_diffrn_ambient_temperature 296(2)
_diffrn_measured_fraction_theta_full 0.995
_diffrn_measured_fraction_theta_max 0.995
_diffrn_measurement_device_type 'Bruker APEX-II CCD'
_diffrn_measurement_method '\f and \w scans'
_diffrn_radiation_type MoK\a
_diffrn_radiation_wavelength 0.71073
_diffrn_reflns_av_R_equivalents 0.0434
_diffrn_reflns_av_unetI/netI 0.0295
_diffrn_reflns_Laue_measured_fraction_full 0.995
_diffrn_reflns_Laue_measured_fraction_max 0.995
_diffrn_reflns_limit_h_max 17
_diffrn_reflns_limit_h_min -17
_diffrn_reflns_limit_k_max 14
_diffrn_reflns_limit_k_min -12
_diffrn_reflns_limit_l_max 21
_diffrn_reflns_limit_l_min -21
_diffrn_reflns_number 32271
_diffrn_reflns_point_group_measured_fraction_full 0.995
_diffrn_reflns_point_group_measured_fraction_max 0.995
_diffrn_reflns_theta_full 25.242
_diffrn_reflns_theta_max 26.000
_diffrn_reflns_theta_min 2.106
_exptl_absorpt_coefficient_mu 0.077
_exptl_absorpt_correction_T_max 0.7456
_exptl_absorpt_correction_T_min 0.6756
_exptl_absorpt_correction_type multi-scan
_exptl_absorpt_process_details sadabs
_exptl_crystal_colour green
_exptl_crystal_density_diffrn 1.242
_exptl_crystal_description prismatic
_exptl_crystal_F_000 1104
_exptl_crystal_size_max 0.180
_exptl_crystal_size_mid 0.150
_exptl_crystal_size_min 0.130
_refine_diff_density_max 0.276
_refine_diff_density_min -0.201
_refine_diff_density_rms 0.031
_refine_ls_extinction_expression Fc^*^=kFc[1+0.001xFc^2^\l^3^/sin(2\q)]^-1/4^
_refine_ls_extinction_method SHELXL
_refine_ls_goodness_of_fit_ref 1.011
_refine_ls_hydrogen_treatment constr
_refine_ls_matrix_type full
_refine_ls_number_parameters 364
_refine_ls_number_reflns 5482
_refine_ls_number_restraints 0
_refine_ls_restrained_S_all 1.011
_refine_ls_R_factor_all 0.0714
_refine_ls_R_factor_gt 0.0492
_refine_ls_shift/su_max 0.000
_refine_ls_shift/su_mean 0.000
_refine_ls_structure_factor_coef Fsqd
_refine_ls_weighting_details 'w=1/[\s^2^(Fo^2^)+(0.0726P)^2^+0.6409P] where P=(Fo^2^+2Fc^2^)/3'
_refine_ls_weighting_scheme calc
_refine_ls_wR_factor_gt 0.1302
_refine_ls_wR_factor_ref 0.1503
_reflns_Friedel_coverage 0.000
_reflns_number_gt 4044
_reflns_number_total 5482
_reflns_threshold_expression 'I > 2\s(I)'
_cod_data_source_file d2ob01336c2.cif
_cod_data_source_block mo_dd18166_0m
_cod_original_cell_volume 2795.90(13)
_cod_original_sg_symbol_H-M 'P 21/n'
_cod_database_code 7158891
_shelx_space_group_comment
; 
The symmetry employed for this shelxl refinement is uniquely defined 
by the following loop, which should always be used as a source of 
symmetry information in preference to the above space-group names. 
They are only intended as comments. 
;
_shelx_estimated_absorpt_t_min 0.986
_shelx_estimated_absorpt_t_max 0.990
_shelxl_version_number 2013-4

loop_
_space_group_symop_operation_xyz
'x, y, z'
'-x+1/2, y+1/2, -z+1/2'
'-x, -y, -z'
'x-1/2, -y-1/2, z-1/2'

loop_
_atom_site_label
_atom_site_type_symbol
_atom_site_fract_x
_atom_site_fract_y
_atom_site_fract_z
_atom_site_U_iso_or_equiv
_atom_site_adp_type
_atom_site_occupancy
_atom_site_site_symmetry_order
_atom_site_calc_flag
_atom_site_refinement_flags_posn
_atom_site_refinement_flags_adp
_atom_site_refinement_flags_occupancy
_atom_site_disorder_assembly
_atom_site_disorder_group
N1 N 0.72682(10) 0.24839(13) 0.48106(8) 0.0527(4) Uani 1 1 d . . . . .
N2 N 0.99764(10) 0.44365(12) 0.61582(9) 0.0533(4) Uani 1 1 d . . . . .
O1 O 0.73668(11) 0.44091(14) 0.46209(10) 0.0842(5) Uani 1 1 d . . . . .
O2 O 0.88106(12) 0.55346(13) 0.55004(10) 0.0852(5) Uani 1 1 d . . . . .
C1 C 0.76982(12) 0.35452(16) 0.49934(10) 0.0538(4) Uani 1 1 d . . . . .
C2 C 0.85444(12) 0.35068(15) 0.55616(10) 0.0491(4) Uani 1 1 d . . . . .
C3 C 0.90825(13) 0.45519(16) 0.57173(11) 0.0554(4) Uani 1 1 d . . . . .
C4 C 0.74459(12) 0.15357(14) 0.52787(10) 0.0493(4) Uani 1 1 d . . . . .
C5 C 0.81901(12) 0.15231(14) 0.58570(10) 0.0474(4) Uani 1 1 d . . . . .
C6 C 0.88392(12) 0.24922(14) 0.59319(9) 0.0465(4) Uani 1 1 d . . . . .
C7 C 0.97907(12) 0.24307(15) 0.63431(10) 0.0493(4) Uani 1 1 d . . . . .
C8 C 1.03387(12) 0.33982(15) 0.64230(10) 0.0525(4) Uani 1 1 d . . . . .
C9 C 1.13724(14) 0.33813(18) 0.67683(14) 0.0708(6) Uani 1 1 d . . . . .
H9A H 1.1780 0.3613 0.6379 0.106 Uiso 1 1 calc R U . . .
H9B H 1.1543 0.2623 0.6943 0.106 Uiso 1 1 calc R U . . .
H9C H 1.1454 0.3897 0.7204 0.106 Uiso 1 1 calc R U . . .
C10 C 0.67939(15) 0.05347(17) 0.51047(12) 0.0646(5) Uani 1 1 d . . . . .
H10A H 0.6136 0.0789 0.5045 0.097 Uiso 1 1 calc R U . . .
H10B H 0.6883 -0.0002 0.5528 0.097 Uiso 1 1 calc R U . . .
H10C H 0.6944 0.0176 0.4630 0.097 Uiso 1 1 calc R U . . .
C11 C 0.82637(12) 0.05891(14) 0.64546(10) 0.0501(4) Uani 1 1 d . . . . .
C12 C 0.80429(14) 0.08373(17) 0.72073(11) 0.0595(5) Uani 1 1 d . . . . .
H12 H 0.7865 0.1576 0.7329 0.071 Uiso 1 1 calc R U . . .
C13 C 0.80845(17) 0.0002(2) 0.77777(12) 0.0737(6) Uani 1 1 d . . . . .
H13 H 0.7926 0.0179 0.8277 0.088 Uiso 1 1 calc R U . . .
C14 C 0.83572(17) -0.1084(2) 0.76113(15) 0.0793(7) Uani 1 1 d . . . . .
H14 H 0.8393 -0.1641 0.7998 0.095 Uiso 1 1 calc R U . . .
C15 C 0.85783(15) -0.13482(17) 0.68726(15) 0.0736(6) Uani 1 1 d . . . . .
H15 H 0.8764 -0.2087 0.6759 0.088 Uiso 1 1 calc R U . . .
C16 C 0.85257(13) -0.05232(15) 0.62965(12) 0.0586(5) Uani 1 1 d . . . . .
H16 H 0.8668 -0.0715 0.5796 0.070 Uiso 1 1 calc R U . . .
C17 C 1.02625(12) 0.13080(15) 0.65523(10) 0.0512(4) Uani 1 1 d . . . . .
C18 C 1.04211(14) 0.09189(17) 0.73134(11) 0.0615(5) Uani 1 1 d . . . . .
H18 H 1.0212 0.1353 0.7717 0.074 Uiso 1 1 calc R U . . .
C19 C 1.08855(17) -0.0103(2) 0.74845(15) 0.0786(6) Uani 1 1 d . . . . .
H19 H 1.0993 -0.0350 0.8000 0.094 Uiso 1 1 calc R U . . .
C20 C 1.11883(17) -0.0756(2) 0.68924(18) 0.0861(7) Uani 1 1 d . . . . .
H20 H 1.1495 -0.1450 0.7005 0.103 Uiso 1 1 calc R U . . .
C21 C 1.10376(16) -0.0383(2) 0.61367(16) 0.0827(7) Uani 1 1 d . . . . .
H21 H 1.1243 -0.0824 0.5735 0.099 Uiso 1 1 calc R U . . .
C22 C 1.05831(14) 0.06458(18) 0.59649(12) 0.0650(5) Uani 1 1 d . . . . .
H22 H 1.0492 0.0896 0.5449 0.078 Uiso 1 1 calc R U . . .
C23 C 0.66050(14) 0.24299(19) 0.40885(11) 0.0634(5) Uani 1 1 d . . . . .
H23A H 0.6707 0.1709 0.3832 0.076 Uiso 1 1 calc R U . . .
H23B H 0.6778 0.3032 0.3742 0.076 Uiso 1 1 calc R U . . .
C24 C 0.55484(13) 0.25376(17) 0.41823(11) 0.0601(5) Uani 1 1 d . . . . .
C25 C 0.49042(16) 0.1836(2) 0.37443(13) 0.0746(6) Uani 1 1 d . . . . .
H25 H 0.5136 0.1275 0.3430 0.089 Uiso 1 1 calc R U . . .
C26 C 0.39311(19) 0.1956(2) 0.37672(17) 0.0919(8) Uani 1 1 d . . . . .
H26 H 0.3507 0.1482 0.3466 0.110 Uiso 1 1 calc R U . . .
C27 C 0.35868(17) 0.2765(3) 0.4229(2) 0.0981(9) Uani 1 1 d . . . . .
H27 H 0.2925 0.2844 0.4242 0.118 Uiso 1 1 calc R U . . .
C28 C 0.42077(17) 0.3474(2) 0.46813(18) 0.0910(8) Uani 1 1 d . . . . .
H28 H 0.3968 0.4024 0.5000 0.109 Uiso 1 1 calc R U . . .
C29 C 0.51983(15) 0.33522(19) 0.46526(15) 0.0745(6) Uani 1 1 d . . . . .
H29 H 0.5623 0.3825 0.4953 0.089 Uiso 1 1 calc R U . . .
C30 C 1.05322(14) 0.54939(17) 0.63344(11) 0.0620(5) Uani 1 1 d . . . . .
H30A H 1.0263 0.6100 0.5995 0.074 Uiso 1 1 calc R U . . .
H30B H 1.1193 0.5374 0.6224 0.074 Uiso 1 1 calc R U . . .
C31 C 1.05233(14) 0.58580(15) 0.71722(11) 0.0560(5) Uani 1 1 d . . . . .
C32 C 0.96662(15) 0.59023(17) 0.75120(12) 0.0640(5) Uani 1 1 d . . . . .
H32 H 0.9094 0.5701 0.7220 0.077 Uiso 1 1 calc R U . . .
C33 C 0.9649(2) 0.6239(2) 0.82745(14) 0.0838(7) Uani 1 1 d . . . . .
H33 H 0.9067 0.6269 0.8493 0.101 Uiso 1 1 calc R U . . .
C34 C 1.0483(3) 0.6531(2) 0.87146(16) 0.0946(8) Uani 1 1 d . . . . .
H34 H 1.0468 0.6756 0.9232 0.114 Uiso 1 1 calc R U . . .
C35 C 1.1337(2) 0.6492(2) 0.83912(16) 0.0956(9) Uani 1 1 d . . . . .
H35 H 1.1904 0.6692 0.8690 0.115 Uiso 1 1 calc R U . . .
C36 C 1.13642(17) 0.61559(19) 0.76210(14) 0.0763(6) Uani 1 1 d . . . . .
H36 H 1.1949 0.6131 0.7405 0.092 Uiso 1 1 calc R U . . .

loop_
_atom_site_aniso_label
_atom_site_aniso_U_11
_atom_site_aniso_U_22
_atom_site_aniso_U_33
_atom_site_aniso_U_23
_atom_site_aniso_U_13
_atom_site_aniso_U_12
N1 0.0472(8) 0.0617(9) 0.0480(8) 0.0040(7) -0.0015(6) 0.0005(7)
N2 0.0503(8) 0.0519(9) 0.0575(9) 0.0005(7) 0.0047(7) -0.0042(6)
O1 0.0661(9) 0.0875(11) 0.0961(11) 0.0316(9) -0.0058(8) 0.0007(8)
O2 0.0879(11) 0.0604(9) 0.1039(12) 0.0118(8) -0.0068(9) -0.0019(8)
C1 0.0466(9) 0.0587(11) 0.0560(10) 0.0119(8) 0.0052(8) 0.0052(8)
C2 0.0461(9) 0.0519(10) 0.0494(9) 0.0023(7) 0.0051(7) 0.0032(7)
C3 0.0568(11) 0.0531(11) 0.0563(10) 0.0037(8) 0.0055(8) 0.0017(8)
C4 0.0474(9) 0.0522(10) 0.0481(9) -0.0021(7) 0.0031(7) 0.0029(7)
C5 0.0472(9) 0.0469(9) 0.0475(9) -0.0026(7) 0.0017(7) 0.0033(7)
C6 0.0460(9) 0.0500(9) 0.0438(8) -0.0029(7) 0.0052(7) 0.0038(7)
C7 0.0473(9) 0.0523(10) 0.0476(9) -0.0030(7) 0.0013(7) 0.0044(7)
C8 0.0469(9) 0.0567(11) 0.0541(10) -0.0037(8) 0.0052(8) 0.0006(8)
C9 0.0498(11) 0.0692(13) 0.0916(15) -0.0016(11) -0.0024(10) -0.0012(9)
C10 0.0606(11) 0.0629(12) 0.0673(12) -0.0018(9) -0.0091(9) -0.0047(9)
C11 0.0439(9) 0.0501(10) 0.0545(10) 0.0009(8) -0.0044(7) 0.0002(7)
C12 0.0626(11) 0.0587(11) 0.0563(11) 0.0007(9) 0.0008(9) 0.0041(9)
C13 0.0773(14) 0.0842(16) 0.0582(12) 0.0129(11) -0.0001(10) -0.0041(12)
C14 0.0768(14) 0.0715(15) 0.0853(16) 0.0275(12) -0.0135(12) -0.0079(11)
C15 0.0656(13) 0.0493(11) 0.1014(17) 0.0096(11) -0.0143(12) 0.0021(9)
C16 0.0531(10) 0.0514(10) 0.0695(12) -0.0033(9) -0.0035(9) 0.0032(8)
C17 0.0419(9) 0.0531(10) 0.0568(10) -0.0066(8) -0.0039(7) 0.0027(7)
C18 0.0616(11) 0.0611(11) 0.0585(11) -0.0064(9) -0.0101(9) 0.0053(9)
C19 0.0733(14) 0.0732(14) 0.0842(15) 0.0094(12) -0.0179(12) 0.0087(11)
C20 0.0661(14) 0.0627(13) 0.126(2) 0.0021(14) -0.0060(14) 0.0194(11)
C21 0.0659(13) 0.0760(15) 0.1077(19) -0.0224(14) 0.0164(13) 0.0185(11)
C22 0.0584(11) 0.0685(13) 0.0686(12) -0.0106(10) 0.0098(9) 0.0101(9)
C23 0.0607(11) 0.0794(14) 0.0475(10) 0.0057(9) -0.0074(8) -0.0012(10)
C24 0.0549(11) 0.0631(12) 0.0590(11) 0.0187(9) -0.0104(9) -0.0035(9)
C25 0.0710(14) 0.0733(14) 0.0747(13) 0.0195(11) -0.0161(11) -0.0166(11)
C26 0.0698(15) 0.0835(17) 0.115(2) 0.0334(16) -0.0248(14) -0.0201(13)
C27 0.0518(12) 0.0877(18) 0.150(3) 0.0505(18) -0.0138(15) -0.0078(13)
C28 0.0668(14) 0.0716(15) 0.135(2) 0.0218(14) 0.0131(14) 0.0080(12)
C29 0.0575(12) 0.0677(13) 0.0966(16) 0.0109(12) -0.0012(11) -0.0045(10)
C30 0.0591(11) 0.0580(11) 0.0696(12) 0.0071(9) 0.0097(9) -0.0133(9)
C31 0.0604(11) 0.0413(9) 0.0652(11) 0.0065(8) 0.0013(9) -0.0069(8)
C32 0.0637(12) 0.0597(12) 0.0680(12) 0.0027(9) 0.0032(10) 0.0042(9)
C33 0.0979(18) 0.0794(15) 0.0751(15) -0.0027(12) 0.0136(13) 0.0184(13)
C34 0.127(2) 0.0791(17) 0.0759(15) -0.0112(12) 0.0021(17) -0.0019(16)
C35 0.113(2) 0.0791(17) 0.0868(17) 0.0013(13) -0.0283(17) -0.0307(15)
C36 0.0686(13) 0.0696(14) 0.0885(16) 0.0041(11) -0.0032(11) -0.0214(11)

loop_
_atom_type_symbol
_atom_type_description
_atom_type_scat_dispersion_real
_atom_type_scat_dispersion_imag
_atom_type_scat_source
C C 0.0033 0.0016 'International Tables Vol C Tables 4.2.6.8 and 6.1.1.4'
H H 0.0000 0.0000 'International Tables Vol C Tables 4.2.6.8 and 6.1.1.4'
N N 0.0061 0.0033 'International Tables Vol C Tables 4.2.6.8 and 6.1.1.4'
O O 0.0106 0.0060 'International Tables Vol C Tables 4.2.6.8 and 6.1.1.4'

loop_
_geom_angle_atom_site_label_1
_geom_angle_atom_site_label_2
_geom_angle_atom_site_label_3
_geom_angle
_geom_angle_site_symmetry_1
_geom_angle_site_symmetry_3
_geom_angle_publ_flag
C4 N1 C1 122.42(14) . . ?
C4 N1 C23 121.16(15) . . ?
C1 N1 C23 116.43(15) . . ?
C8 N2 C3 122.80(15) . . ?
C8 N2 C30 120.40(15) . . ?
C3 N2 C30 116.80(15) . . ?
O1 C1 N1 118.15(16) . . ?
O1 C1 C2 126.65(17) . . ?
N1 C1 C2 115.00(15) . . ?
C6 C2 C3 121.00(15) . . ?
C6 C2 C1 121.05(16) . . ?
C3 C2 C1 117.94(15) . . ?
O2 C3 N2 118.35(17) . . ?
O2 C3 C2 125.82(17) . . ?
N2 C3 C2 115.83(15) . . ?
C5 C4 N1 120.85(16) . . ?
C5 C4 C10 122.71(16) . . ?
N1 C4 C10 116.44(15) . . ?
C4 C5 C6 118.64(15) . . ?
C4 C5 C11 120.17(15) . . ?
C6 C5 C11 120.83(14) . . ?
C2 C6 C7 118.84(15) . . ?
C2 C6 C5 118.41(15) . . ?
C7 C6 C5 122.70(15) . . ?
C8 C7 C6 119.06(16) . . ?
C8 C7 C17 118.48(15) . . ?
C6 C7 C17 121.47(15) . . ?
C7 C8 N2 121.13(15) . . ?
C7 C8 C9 122.23(17) . . ?
N2 C8 C9 116.59(16) . . ?
C8 C9 H9A 109.5 . . ?
C8 C9 H9B 109.5 . . ?
H9A C9 H9B 109.5 . . ?
C8 C9 H9C 109.5 . . ?
H9A C9 H9C 109.5 . . ?
H9B C9 H9C 109.5 . . ?
C4 C10 H10A 109.5 . . ?
C4 C10 H10B 109.5 . . ?
H10A C10 H10B 109.5 . . ?
C4 C10 H10C 109.5 . . ?
H10A C10 H10C 109.5 . . ?
H10B C10 H10C 109.5 . . ?
C16 C11 C12 117.76(17) . . ?
C16 C11 C5 123.64(16) . . ?
C12 C11 C5 118.59(16) . . ?
C13 C12 C11 120.90(19) . . ?
C13 C12 H12 119.5 . . ?
C11 C12 H12 119.5 . . ?
C14 C13 C12 120.3(2) . . ?
C14 C13 H13 119.9 . . ?
C12 C13 H13 119.9 . . ?
C13 C14 C15 119.8(2) . . ?
C13 C14 H14 120.1 . . ?
C15 C14 H14 120.1 . . ?
C14 C15 C16 120.3(2) . . ?
C14 C15 H15 119.9 . . ?
C16 C15 H15 119.9 . . ?
C15 C16 C11 120.9(2) . . ?
C15 C16 H16 119.5 . . ?
C11 C16 H16 119.5 . . ?
C18 C17 C22 118.20(18) . . ?
C18 C17 C7 122.79(16) . . ?
C22 C17 C7 118.97(17) . . ?
C19 C18 C17 121.0(2) . . ?
C19 C18 H18 119.5 . . ?
C17 C18 H18 119.5 . . ?
C20 C19 C18 119.9(2) . . ?
C20 C19 H19 120.0 . . ?
C18 C19 H19 120.0 . . ?
C21 C20 C19 119.7(2) . . ?
C21 C20 H20 120.1 . . ?
C19 C20 H20 120.1 . . ?
C20 C21 C22 120.5(2) . . ?
C20 C21 H21 119.8 . . ?
C22 C21 H21 119.8 . . ?
C21 C22 C17 120.6(2) . . ?
C21 C22 H22 119.7 . . ?
C17 C22 H22 119.7 . . ?
N1 C23 C24 116.47(16) . . ?
N1 C23 H23A 108.2 . . ?
C24 C23 H23A 108.2 . . ?
N1 C23 H23B 108.2 . . ?
C24 C23 H23B 108.2 . . ?
H23A C23 H23B 107.3 . . ?
C29 C24 C25 119.0(2) . . ?
C29 C24 C23 122.13(18) . . ?
C25 C24 C23 118.8(2) . . ?
C26 C25 C24 121.0(3) . . ?
C26 C25 H25 119.5 . . ?
C24 C25 H25 119.5 . . ?
C27 C26 C25 119.9(2) . . ?
C27 C26 H26 120.0 . . ?
C25 C26 H26 120.0 . . ?
C26 C27 C28 120.7(2) . . ?
C26 C27 H27 119.6 . . ?
C28 C27 H27 119.6 . . ?
C27 C28 C29 119.1(3) . . ?
C27 C28 H28 120.5 . . ?
C29 C28 H28 120.5 . . ?
C24 C29 C28 120.3(2) . . ?
C24 C29 H29 119.9 . . ?
C28 C29 H29 119.9 . . ?
N2 C30 C31 112.35(14) . . ?
N2 C30 H30A 109.1 . . ?
C31 C30 H30A 109.1 . . ?
N2 C30 H30B 109.1 . . ?
C31 C30 H30B 109.1 . . ?
H30A C30 H30B 107.9 . . ?
C36 C31 C32 118.4(2) . . ?
C36 C31 C30 121.21(19) . . ?
C32 C31 C30 120.37(17) . . ?
C33 C32 C31 120.8(2) . . ?
C33 C32 H32 119.6 . . ?
C31 C32 H32 119.6 . . ?
C34 C33 C32 120.4(3) . . ?
C34 C33 H33 119.8 . . ?
C32 C33 H33 119.8 . . ?
C33 C34 C35 119.7(3) . . ?
C33 C34 H34 120.2 . . ?
C35 C34 H34 120.2 . . ?
C34 C35 C36 120.5(2) . . ?
C34 C35 H35 119.8 . . ?
C36 C35 H35 119.8 . . ?
C31 C36 C35 120.1(2) . . ?
C31 C36 H36 119.9 . . ?
C35 C36 H36 119.9 . . ?

loop_
_geom_bond_atom_site_label_1
_geom_bond_atom_site_label_2
_geom_bond_distance
_geom_bond_site_symmetry_2
_geom_bond_publ_flag
N1 C4 1.380(2) . ?
N1 C1 1.403(2) . ?
N1 C23 1.473(2) . ?
N2 C8 1.378(2) . ?
N2 C3 1.399(2) . ?
N2 C30 1.477(2) . ?
O1 C1 1.261(2) . ?
O2 C3 1.258(2) . ?
C1 C2 1.455(2) . ?
C2 C6 1.392(2) . ?
C2 C3 1.448(2) . ?
C4 C5 1.363(2) . ?
C4 C10 1.496(3) . ?
C5 C6 1.451(2) . ?
C5 C11 1.498(2) . ?
C6 C7 1.442(2) . ?
C7 C8 1.367(2) . ?
C7 C17 1.499(2) . ?
C8 C9 1.504(3) . ?
C9 H9A 0.9600 . ?
C9 H9B 0.9600 . ?
C9 H9C 0.9600 . ?
C10 H10A 0.9600 . ?
C10 H10B 0.9600 . ?
C10 H10C 0.9600 . ?
C11 C16 1.388(2) . ?
C11 C12 1.390(3) . ?
C12 C13 1.383(3) . ?
C12 H12 0.9300 . ?
C13 C14 1.367(3) . ?
C13 H13 0.9300 . ?
C14 C15 1.371(3) . ?
C14 H14 0.9300 . ?
C15 C16 1.381(3) . ?
C15 H15 0.9300 . ?
C16 H16 0.9300 . ?
C17 C18 1.382(3) . ?
C17 C22 1.383(3) . ?
C18 C19 1.380(3) . ?
C18 H18 0.9300 . ?
C19 C20 1.373(3) . ?
C19 H19 0.9300 . ?
C20 C21 1.366(4) . ?
C20 H20 0.9300 . ?
C21 C22 1.380(3) . ?
C21 H21 0.9300 . ?
C22 H22 0.9300 . ?
C23 C24 1.504(3) . ?
C23 H23A 0.9700 . ?
C23 H23B 0.9700 . ?
C24 C29 1.372(3) . ?
C24 C25 1.384(3) . ?
C25 C26 1.369(4) . ?
C25 H25 0.9300 . ?
C26 C27 1.356(4) . ?
C26 H26 0.9300 . ?
C27 C28 1.382(4) . ?
C27 H27 0.9300 . ?
C28 C29 1.395(3) . ?
C28 H28 0.9300 . ?
C29 H29 0.9300 . ?
C30 C31 1.503(3) . ?
C30 H30A 0.9700 . ?
C30 H30B 0.9700 . ?
C31 C36 1.383(3) . ?
C31 C32 1.383(3) . ?
C32 C33 1.371(3) . ?
C32 H32 0.9300 . ?
C33 C34 1.365(4) . ?
C33 H33 0.9300 . ?
C34 C35 1.364(4) . ?
C34 H34 0.9300 . ?
C35 C36 1.385(4) . ?
C35 H35 0.9300 . ?
C36 H36 0.9300 . ?

loop_
_geom_torsion_atom_site_label_1
_geom_torsion_atom_site_label_2
_geom_torsion_atom_site_label_3
_geom_torsion_atom_site_label_4
_geom_torsion
_geom_torsion_site_symmetry_1
_geom_torsion_site_symmetry_2
_geom_torsion_site_symmetry_3
_geom_torsion_site_symmetry_4
_geom_torsion_publ_flag
C4 N1 C1 O1 -167.04(16) . . . . ?
C23 N1 C1 O1 12.6(2) . . . . ?
C4 N1 C1 C2 17.7(2) . . . . ?
C23 N1 C1 C2 -162.63(15) . . . . ?
O1 C1 C2 C6 -179.70(18) . . . . ?
N1 C1 C2 C6 -4.9(2) . . . . ?
O1 C1 C2 C3 -1.0(3) . . . . ?
N1 C1 C2 C3 173.75(15) . . . . ?
C8 N2 C3 O2 -179.96(17) . . . . ?
C30 N2 C3 O2 0.0(3) . . . . ?
C8 N2 C3 C2 0.9(2) . . . . ?
C30 N2 C3 C2 -179.13(15) . . . . ?
C6 C2 C3 O2 -169.61(18) . . . . ?
C1 C2 C3 O2 11.7(3) . . . . ?
C6 C2 C3 N2 9.5(2) . . . . ?
C1 C2 C3 N2 -169.19(15) . . . . ?
C1 N1 C4 C5 -13.2(2) . . . . ?
C23 N1 C4 C5 167.19(16) . . . . ?
C1 N1 C4 C10 167.90(16) . . . . ?
C23 N1 C4 C10 -11.7(2) . . . . ?
N1 C4 C5 C6 -4.8(2) . . . . ?
C10 C4 C5 C6 174.07(16) . . . . ?
N1 C4 C5 C11 168.35(15) . . . . ?
C10 C4 C5 C11 -12.8(3) . . . . ?
C3 C2 C6 C7 -13.1(2) . . . . ?
C1 C2 C6 C7 165.54(15) . . . . ?
C3 C2 C6 C5 169.69(15) . . . . ?
C1 C2 C6 C5 -11.7(2) . . . . ?
C4 C5 C6 C2 16.8(2) . . . . ?
C11 C5 C6 C2 -156.29(15) . . . . ?
C4 C5 C6 C7 -160.30(16) . . . . ?
C11 C5 C6 C7 26.6(2) . . . . ?
C2 C6 C7 C8 6.4(2) . . . . ?
C5 C6 C7 C8 -176.55(15) . . . . ?
C2 C6 C7 C17 -162.07(15) . . . . ?
C5 C6 C7 C17 15.0(2) . . . . ?
C6 C7 C8 N2 3.8(3) . . . . ?
C17 C7 C8 N2 172.58(15) . . . . ?
C6 C7 C8 C9 -173.45(16) . . . . ?
C17 C7 C8 C9 -4.7(3) . . . . ?
C3 N2 C8 C7 -7.5(3) . . . . ?
C30 N2 C8 C7 172.47(16) . . . . ?
C3 N2 C8 C9 169.88(17) . . . . ?
C30 N2 C8 C9 -10.1(2) . . . . ?
C4 C5 C11 C16 72.6(2) . . . . ?
C6 C5 C11 C16 -114.38(19) . . . . ?
C4 C5 C11 C12 -106.2(2) . . . . ?
C6 C5 C11 C12 66.8(2) . . . . ?
C16 C11 C12 C13 0.0(3) . . . . ?
C5 C11 C12 C13 178.97(17) . . . . ?
C11 C12 C13 C14 0.9(3) . . . . ?
C12 C13 C14 C15 -0.9(3) . . . . ?
C13 C14 C15 C16 -0.1(3) . . . . ?
C14 C15 C16 C11 1.0(3) . . . . ?
C12 C11 C16 C15 -1.0(3) . . . . ?
C5 C11 C16 C15 -179.82(17) . . . . ?
C8 C7 C17 C18 81.1(2) . . . . ?
C6 C7 C17 C18 -110.4(2) . . . . ?
C8 C7 C17 C22 -96.7(2) . . . . ?
C6 C7 C17 C22 71.8(2) . . . . ?
C22 C17 C18 C19 -0.1(3) . . . . ?
C7 C17 C18 C19 -177.91(18) . . . . ?
C17 C18 C19 C20 -0.7(3) . . . . ?
C18 C19 C20 C21 0.8(4) . . . . ?
C19 C20 C21 C22 0.0(4) . . . . ?
C20 C21 C22 C17 -0.8(3) . . . . ?
C18 C17 C22 C21 0.8(3) . . . . ?
C7 C17 C22 C21 178.75(18) . . . . ?
C4 N1 C23 C24 82.1(2) . . . . ?
C1 N1 C23 C24 -97.5(2) . . . . ?
N1 C23 C24 C29 45.4(3) . . . . ?
N1 C23 C24 C25 -138.53(18) . . . . ?
C29 C24 C25 C26 0.9(3) . . . . ?
C23 C24 C25 C26 -175.34(19) . . . . ?
C24 C25 C26 C27 -0.5(4) . . . . ?
C25 C26 C27 C28 -0.1(4) . . . . ?
C26 C27 C28 C29 0.5(4) . . . . ?
C25 C24 C29 C28 -0.5(3) . . . . ?
C23 C24 C29 C28 175.6(2) . . . . ?
C27 C28 C29 C24 -0.1(4) . . . . ?
C8 N2 C30 C31 -74.0(2) . . . . ?
C3 N2 C30 C31 105.99(19) . . . . ?
N2 C30 C31 C36 131.86(19) . . . . ?
N2 C30 C31 C32 -48.2(2) . . . . ?
C36 C31 C32 C33 0.3(3) . . . . ?
C30 C31 C32 C33 -179.64(19) . . . . ?
C31 C32 C33 C34 -0.4(3) . . . . ?
C32 C33 C34 C35 0.3(4) . . . . ?
C33 C34 C35 C36 -0.1(4) . . . . ?
C32 C31 C36 C35 -0.2(3) . . . . ?
C30 C31 C36 C35 179.8(2) . . . . ?
C34 C35 C36 C31 0.1(4) . . . . ?
